data_7064440
loop_
_publ_author_name
'Varmuzova, Vera'
'Cisarova, Ivana'
'\<St\<epni\<cka, Petr'

_publ_section_title
;
 Synthesis, coordination and catalytic application of hybrid
 phosphinoferrocene ligands bearing imidazole N-donor groups
;
_journal_name_full 'New Journal of Chemistry'
_journal_paper_doi 10.1039/D6NJ01330A
_journal_year 2026
_chemical_formula_moiety 'C54 H50 Fe2 N4 P2 Pd, 2(B F4), C H2 Cl2'
_chemical_formula_sum 'C55 H52 B2 Cl2 F8 Fe2 N4 P2 Pd'
_chemical_formula_weight 1293.56
_space_group_crystal_system monoclinic
_space_group_IT_number 14
_space_group_name_Hall '-P 2yn'
_space_group_name_H-M_alt 'P 1 21/n 1'
_atom_sites_solution_hydrogens mixed
_atom_sites_solution_primary 'intrinsic phasing'
_atom_sites_solution_secondary difmap
_audit_creation_method SHELXL-2019/3
_audit_update_record
;
2026-03-06 deposited with the CCDC.	2026-06-05 downloaded from the CCDC.
;
_cell_angle_alpha 90
_cell_angle_beta 93.615(3)
_cell_angle_gamma 90
_cell_formula_units_Z 2
_cell_length_a 13.0202(10)
_cell_length_b 11.5261(10)
_cell_length_c 16.9331(14)
_cell_measurement_reflns_used 9737
_cell_measurement_temperature 100(2)
_cell_measurement_theta_max 28.30
_cell_measurement_theta_min 3.14
_cell_volume 2536.1(4)
_computing_cell_refinement 'SAINT V8.41 (Bruker AXS LLC)'
_computing_data_collection 'Bruker Instrument Service v8.5.5.6'
_computing_data_reduction 'SAINT V8.41 (Bruker AXS LLC)'
_computing_molecular_graphics 'PLATON (Spek, 2017)'
_computing_publication_material 'PLATON (Spek, 2017)'
_computing_structure_refinement 'SHELXL-2019 (Sheldrick, 2019)'
_computing_structure_solution 'SHELXT 2018 (Sheldrick, 2018)'
_diffrn_ambient_temperature 100(2)
_diffrn_detector_area_resol_mean 7.391
_diffrn_detector_type 'Bruker PHOTON III'
_diffrn_measured_fraction_theta_full 1.000
_diffrn_measured_fraction_theta_max 0.998
_diffrn_measurement_device 'KAPPA diffractometer'
_diffrn_measurement_device_type 'Bruker D8 VENTURE'
_diffrn_measurement_method '\w and \f scans'
_diffrn_radiation_type MoK\a
_diffrn_radiation_wavelength 0.71073
_diffrn_reflns_av_R_equivalents 0.0264
_diffrn_reflns_av_unetI/netI 0.0126
_diffrn_reflns_Laue_measured_fraction_full 1.000
_diffrn_reflns_Laue_measured_fraction_max 0.998
_diffrn_reflns_limit_h_max 17
_diffrn_reflns_limit_h_min -17
_diffrn_reflns_limit_k_max 15
_diffrn_reflns_limit_k_min -15
_diffrn_reflns_limit_l_max 22
_diffrn_reflns_limit_l_min -22
_diffrn_reflns_number 79774
_diffrn_reflns_point_group_measured_fraction_full 1.000
_diffrn_reflns_point_group_measured_fraction_max 0.998
_diffrn_reflns_theta_full 25.242
_diffrn_reflns_theta_max 28.315
_diffrn_reflns_theta_min 1.916
_diffrn_source 'microfocus sealed tube'
_diffrn_source_type 'INCOATEC I\mS Diamond II'
_exptl_absorpt_coefficient_mu 1.158
_exptl_absorpt_correction_T_max 0.821
_exptl_absorpt_correction_T_min 0.769
_exptl_absorpt_correction_type multi-scan
_exptl_absorpt_process_details
;
Krause, L., Herbst-Irmer, R., Sheldrick, G. M., Stalke, D. (2015).
J. Appl. Cryst. 48, 3-10.
;
_exptl_crystal_colour red
_exptl_crystal_density_diffrn 1.694
_exptl_crystal_description prism
_exptl_crystal_F_000 1308
_exptl_crystal_size_max 0.24
_exptl_crystal_size_mid 0.21
_exptl_crystal_size_min 0.18
_refine_diff_density_max 0.475
_refine_diff_density_min -0.884
_refine_diff_density_rms 0.070
_refine_ls_extinction_method none
_refine_ls_goodness_of_fit_ref 1.059
_refine_ls_hydrogen_treatment constr
_refine_ls_matrix_type full
_refine_ls_number_parameters 354
_refine_ls_number_reflns 6318
_refine_ls_number_restraints 0
_refine_ls_restrained_S_all 1.059
_refine_ls_R_factor_all 0.0241
_refine_ls_R_factor_gt 0.0237
_refine_ls_shift/su_max 0.002
_refine_ls_shift/su_mean 0.000
_refine_ls_structure_factor_coef Fsqd
_refine_ls_weighting_details 'w=1/[\s^2^(Fo^2^)+(0.0322P)^2^+2.3458P] where P=(Fo^2^+2Fc^2^)/3'
_refine_ls_weighting_scheme calc
_refine_ls_wR_factor_gt 0.0634
_refine_ls_wR_factor_ref 0.0637
_reflns_Friedel_coverage 0.000
_reflns_number_gt 6175
_reflns_number_total 6318
_reflns_threshold_expression 'I > 2\s(I)'
_cod_data_source_file d6nj01330a2.cif
_cod_data_source_block vv470
_cod_original_sg_symbol_H-M 'P 21/n'
_cod_database_code 7064440
_shelx_shelxl_version_number 2019/3
_shelx_space_group_comment
;
The symmetry employed for this shelxl refinement is uniquely defined
by the following loop, which should always be used as a source of
symmetry information in preference to the above space-group names.
They are only intended as comments.
;
_shelx_estimated_absorpt_t_min 0.769
_shelx_estimated_absorpt_t_max 0.819

loop_
_space_group_symop_operation_xyz
'x, y, z'
'-x+1/2, y+1/2, -z+1/2'
'-x, -y, -z'
'x-1/2, -y-1/2, z-1/2'

loop_
_atom_site_label
_atom_site_type_symbol
_atom_site_fract_x
_atom_site_fract_y
_atom_site_fract_z
_atom_site_U_iso_or_equiv
_atom_site_adp_type
_atom_site_occupancy
_atom_site_site_symmetry_order
_atom_site_calc_flag
_atom_site_refinement_flags_posn
_atom_site_refinement_flags_adp
_atom_site_refinement_flags_occupancy
_atom_site_disorder_assembly
_atom_site_disorder_group
Pd1 Pd 0.500000 0.500000 0.500000 0.01018(5) Uani 1 2 d S . P . .
Fe1 Fe 0.67332(2) 0.23926(2) 0.36138(2) 0.01429(6) Uani 1 1 d . . . . .
P1 P 0.60948(3) 0.52674(3) 0.39502(2) 0.01189(7) Uani 1 1 d . . . . .
N1 N 0.62010(9) 0.43924(10) 0.57122(7) 0.0127(2) Uani 1 1 d . . . . .
N2 N 0.72481(9) 0.32358(11) 0.64026(7) 0.0150(2) Uani 1 1 d . . . . .
C1 C 0.67913(11) 0.18896(12) 0.47741(8) 0.0150(3) Uani 1 1 d . . . . .
C2 C 0.77238(11) 0.24619(13) 0.46038(9) 0.0173(3) Uani 1 1 d . . . . .
H2 H 0.799343 0.314237 0.485643 0.021 Uiso 1 1 calc R U . . .
C3 C 0.81807(13) 0.18390(16) 0.39910(9) 0.0239(3) Uani 1 1 d . . . . .
H3 H 0.880281 0.203442 0.375823 0.029 Uiso 1 1 calc R U . . .
C4 C 0.75417(14) 0.08754(15) 0.37901(10) 0.0258(3) Uani 1 1 d . . . . .
H4 H 0.766531 0.030748 0.340076 0.031 Uiso 1 1 calc R U . . .
C5 C 0.66816(14) 0.09014(13) 0.42708(9) 0.0214(3) Uani 1 1 d . . . . .
H5 H 0.613319 0.035682 0.425776 0.026 Uiso 1 1 calc R U . . .
C6 C 0.61248(11) 0.39770(13) 0.33676(8) 0.0145(3) Uani 1 1 d . . . . .
C7 C 0.67980(12) 0.36463(13) 0.27609(8) 0.0180(3) Uani 1 1 d . . . . .
H7 H 0.739190 0.405766 0.262060 0.022 Uiso 1 1 calc R U . . .
C8 C 0.64190(13) 0.26007(14) 0.24106(9) 0.0213(3) Uani 1 1 d . . . . .
H8 H 0.671879 0.218973 0.199662 0.026 Uiso 1 1 calc R U . . .
C9 C 0.55145(13) 0.22707(14) 0.27833(9) 0.0213(3) Uani 1 1 d . . . . .
H9 H 0.510537 0.160468 0.266021 0.026 Uiso 1 1 calc R U . . .
C10 C 0.53292(11) 0.31132(13) 0.33734(9) 0.0171(3) Uani 1 1 d . . . . .
H10 H 0.477496 0.310532 0.371242 0.020 Uiso 1 1 calc R U . . .
C11 C 0.56215(11) 0.63754(13) 0.32434(8) 0.0142(3) Uani 1 1 d . . . . .
C12 C 0.58773(12) 0.75509(13) 0.33283(9) 0.0176(3) Uani 1 1 d . . . . .
H12 H 0.637420 0.778918 0.373065 0.021 Uiso 1 1 calc R U . . .
C13 C 0.54032(12) 0.83706(14) 0.28228(10) 0.0212(3) Uani 1 1 d . . . . .
H13 H 0.558217 0.916656 0.287963 0.025 Uiso 1 1 calc R U . . .
C14 C 0.46715(12) 0.80329(15) 0.22369(10) 0.0227(3) Uani 1 1 d . . . . .
H14 H 0.434095 0.859767 0.190047 0.027 Uiso 1 1 calc R U . . .
C15 C 0.44235(12) 0.68666(15) 0.21433(9) 0.0212(3) Uani 1 1 d . . . . .
H15 H 0.392638 0.663301 0.173979 0.025 Uiso 1 1 calc R U . . .
C16 C 0.49023(11) 0.60393(14) 0.26399(8) 0.0173(3) Uani 1 1 d . . . . .
H16 H 0.473868 0.524155 0.256786 0.021 Uiso 1 1 calc R U . . .
C17 C 0.73860(11) 0.57264(13) 0.42676(8) 0.0151(3) Uani 1 1 d . . . . .
C18 C 0.74694(12) 0.66750(14) 0.47796(9) 0.0193(3) Uani 1 1 d . . . . .
H18 H 0.686556 0.701607 0.496518 0.023 Uiso 1 1 calc R U . . .
C19 C 0.84283(13) 0.71245(16) 0.50201(10) 0.0253(3) Uani 1 1 d . . . . .
H19 H 0.847835 0.777917 0.536128 0.030 Uiso 1 1 calc R U . . .
C20 C 0.93100(13) 0.66185(16) 0.47626(11) 0.0281(4) Uani 1 1 d . . . . .
H20 H 0.996555 0.692669 0.492745 0.034 Uiso 1 1 calc R U . . .
C21 C 0.92413(12) 0.56626(16) 0.42646(11) 0.0255(3) Uani 1 1 d . . . . .
H21 H 0.984947 0.531511 0.409160 0.031 Uiso 1 1 calc R U . . .
C22 C 0.82810(12) 0.52113(14) 0.40177(10) 0.0190(3) Uani 1 1 d . . . . .
H22 H 0.823516 0.455330 0.367946 0.023 Uiso 1 1 calc R U . . .
C23 C 0.60671(11) 0.22515(12) 0.53933(8) 0.0138(3) Uani 1 1 d . . . . .
H23A H 0.538311 0.243271 0.513408 0.017 Uiso 1 1 calc R U . . .
H23B H 0.598315 0.160291 0.576698 0.017 Uiso 1 1 calc R U . . .
C24 C 0.64709(10) 0.32867(12) 0.58356(8) 0.0127(2) Uani 1 1 d . . . . .
C25 C 0.68258(11) 0.50627(12) 0.62250(9) 0.0151(3) Uani 1 1 d . . . . .
H25 H 0.680344 0.588382 0.626957 0.018 Uiso 1 1 calc R U . . .
C26 C 0.74753(11) 0.43454(13) 0.66530(9) 0.0170(3) Uani 1 1 d . . . . .
H26 H 0.798723 0.456811 0.704858 0.020 Uiso 1 1 calc R U . . .
C27 C 0.77724(13) 0.21797(14) 0.66905(9) 0.0215(3) Uani 1 1 d . . . . .
H27A H 0.726022 0.158699 0.679867 0.032 Uiso 1 1 calc R U . . .
H27B H 0.819061 0.235313 0.717765 0.032 Uiso 1 1 calc R U . . .
H27C H 0.821732 0.189202 0.628773 0.032 Uiso 1 1 calc R U . . .
B1 B 0.33656(13) 1.09932(15) 0.38667(11) 0.0197(3) Uani 1 1 d . . . . .
F1 F 0.38776(8) 1.03235(10) 0.33272(7) 0.0295(2) Uani 1 1 d . . . . .
F2 F 0.30987(8) 1.20664(8) 0.35202(6) 0.0251(2) Uani 1 1 d . . . . .
F3 F 0.24787(8) 1.04271(9) 0.40603(7) 0.0300(2) Uani 1 1 d . . . . .
F4 F 0.40093(8) 1.11903(10) 0.45399(6) 0.0304(2) Uani 1 1 d . . . . .
C1S C 0.9652(5) -0.0188(5) 0.5278(4) 0.0456(14) Uiso 0.5 1 d . . P A -1
H1SA H 0.893165 -0.001225 0.513660 0.055 Uiso 0.5 1 d R U P A -1
H2SB H 0.968847 -0.094865 0.551310 0.055 Uiso 0.5 1 d R U P A -1
Cl2S Cl 1.01221(8) 0.08315(9) 0.60047(7) 0.0393(2) Uani 0.5 1 d . . P A -1
Cl1S Cl 1.03174(10) -0.01852(12) 0.44510(8) 0.0438(3) Uani 0.5 1 d . . P A -1

loop_
_atom_site_aniso_label
_atom_site_aniso_U_11
_atom_site_aniso_U_22
_atom_site_aniso_U_33
_atom_site_aniso_U_23
_atom_site_aniso_U_13
_atom_site_aniso_U_12
Pd1 0.01071(7) 0.01120(7) 0.00860(7) 0.00013(5) 0.00042(5) 0.00044(5)
Fe1 0.01754(10) 0.01438(10) 0.01108(10) -0.00078(7) 0.00196(7) 0.00261(7)
P1 0.01208(16) 0.01338(16) 0.01025(15) 0.00099(12) 0.00098(12) 0.00031(12)
N1 0.0125(5) 0.0144(5) 0.0111(5) 0.0000(4) 0.0005(4) 0.0002(4)
N2 0.0153(5) 0.0161(6) 0.0134(5) -0.0011(4) -0.0016(4) 0.0020(4)
C1 0.0189(6) 0.0134(6) 0.0126(6) 0.0011(5) 0.0012(5) 0.0023(5)
C2 0.0147(6) 0.0219(7) 0.0152(6) 0.0019(5) 0.0001(5) 0.0038(5)
C3 0.0202(7) 0.0324(9) 0.0196(7) 0.0036(6) 0.0048(6) 0.0119(6)
C4 0.0380(9) 0.0217(8) 0.0180(7) -0.0009(6) 0.0049(6) 0.0142(7)
C5 0.0338(8) 0.0141(7) 0.0163(7) -0.0006(5) 0.0011(6) 0.0022(6)
C6 0.0161(6) 0.0160(6) 0.0114(6) 0.0002(5) 0.0001(5) 0.0020(5)
C7 0.0218(7) 0.0201(7) 0.0124(6) 0.0023(5) 0.0028(5) 0.0036(6)
C8 0.0294(8) 0.0232(7) 0.0112(6) -0.0019(5) 0.0001(6) 0.0060(6)
C9 0.0247(8) 0.0206(7) 0.0180(7) -0.0043(6) -0.0037(6) 0.0013(6)
C10 0.0173(6) 0.0179(7) 0.0157(6) -0.0009(5) -0.0008(5) 0.0006(5)
C11 0.0134(6) 0.0174(6) 0.0121(6) 0.0027(5) 0.0035(5) 0.0021(5)
C12 0.0183(7) 0.0180(7) 0.0166(6) 0.0013(5) 0.0027(5) 0.0010(5)
C13 0.0232(7) 0.0168(7) 0.0244(7) 0.0042(6) 0.0064(6) 0.0042(6)
C14 0.0220(7) 0.0258(8) 0.0208(7) 0.0077(6) 0.0045(6) 0.0090(6)
C15 0.0176(7) 0.0299(8) 0.0159(6) 0.0040(6) -0.0007(5) 0.0036(6)
C16 0.0171(6) 0.0203(7) 0.0145(6) 0.0014(5) 0.0013(5) 0.0006(5)
C17 0.0137(6) 0.0175(6) 0.0141(6) 0.0043(5) -0.0005(5) -0.0015(5)
C18 0.0184(7) 0.0223(7) 0.0170(7) 0.0002(6) -0.0005(5) -0.0020(6)
C19 0.0248(8) 0.0268(8) 0.0235(8) -0.0014(6) -0.0048(6) -0.0066(6)
C20 0.0183(7) 0.0316(9) 0.0332(9) 0.0046(7) -0.0071(6) -0.0064(6)
C21 0.0148(7) 0.0278(8) 0.0335(9) 0.0060(7) -0.0019(6) 0.0018(6)
C22 0.0166(7) 0.0188(7) 0.0214(7) 0.0041(6) 0.0002(5) 0.0011(5)
C23 0.0150(6) 0.0140(6) 0.0126(6) -0.0003(5) 0.0011(5) -0.0010(5)
C24 0.0117(6) 0.0159(6) 0.0105(6) 0.0001(5) 0.0014(5) 0.0007(5)
C25 0.0154(6) 0.0159(7) 0.0138(6) -0.0019(5) -0.0010(5) -0.0008(5)
C26 0.0163(6) 0.0184(7) 0.0159(6) -0.0026(5) -0.0020(5) -0.0004(5)
C27 0.0230(7) 0.0198(7) 0.0210(7) 0.0000(6) -0.0056(6) 0.0071(6)
B1 0.0193(8) 0.0166(7) 0.0227(8) 0.0001(6) -0.0038(6) -0.0011(6)
F1 0.0290(5) 0.0268(5) 0.0324(5) -0.0064(4) -0.0005(4) 0.0054(4)
F2 0.0271(5) 0.0180(4) 0.0297(5) 0.0043(4) -0.0019(4) 0.0005(4)
F3 0.0244(5) 0.0225(5) 0.0428(6) 0.0032(4) 0.0004(4) -0.0052(4)
F4 0.0314(5) 0.0325(6) 0.0258(5) 0.0007(4) -0.0114(4) -0.0039(4)
Cl2S 0.0355(5) 0.0322(5) 0.0506(6) 0.0057(4) 0.0043(4) -0.0008(4)
Cl1S 0.0421(6) 0.0472(7) 0.0445(7) 0.0131(6) 0.0200(5) 0.0115(5)

loop_
_atom_type_symbol
_atom_type_description
_atom_type_scat_dispersion_real
_atom_type_scat_dispersion_imag
_atom_type_scat_source
C C 0.0033 0.0016 'International Tables Vol C Tables 4.2.6.8 and 6.1.1.4'
H H 0.0000 0.0000 'International Tables Vol C Tables 4.2.6.8 and 6.1.1.4'
B B 0.0013 0.0007 'International Tables Vol C Tables 4.2.6.8 and 6.1.1.4'
Cl Cl 0.1484 0.1585 'International Tables Vol C Tables 4.2.6.8 and 6.1.1.4'
F F 0.0171 0.0103 'International Tables Vol C Tables 4.2.6.8 and 6.1.1.4'
Fe Fe 0.3463 0.8444 'International Tables Vol C Tables 4.2.6.8 and 6.1.1.4'
N N 0.0061 0.0033 'International Tables Vol C Tables 4.2.6.8 and 6.1.1.4'
P P 0.1023 0.0942 'International Tables Vol C Tables 4.2.6.8 and 6.1.1.4'
Pd Pd -0.9988 1.0072 'International Tables Vol C Tables 4.2.6.8 and 6.1.1.4'

loop_
_geom_angle_atom_site_label_1
_geom_angle_atom_site_label_2
_geom_angle_atom_site_label_3
_geom_angle
_geom_angle_site_symmetry_1
_geom_angle_site_symmetry_3
_geom_angle_publ_flag
N1 Pd1 N1 180.00(4) . 3_666 ?
N1 Pd1 P1 89.24(3) . 3_666 ?
N1 Pd1 P1 90.76(3) 3_666 3_666 ?
N1 Pd1 P1 90.76(3) . . ?
N1 Pd1 P1 89.24(3) 3_666 . ?
P1 Pd1 P1 180.0 3_666 . ?
C6 Fe1 C10 41.58(6) . . ?
C6 Fe1 C1 116.36(6) . . ?
C10 Fe1 C1 106.71(6) . . ?
C6 Fe1 C7 41.51(6) . . ?
C10 Fe1 C7 69.26(6) . . ?
C1 Fe1 C7 151.22(6) . . ?
C6 Fe1 C5 147.39(6) . . ?
C10 Fe1 C5 113.12(7) . . ?
C1 Fe1 C5 40.70(6) . . ?
C7 Fe1 C5 167.92(6) . . ?
C6 Fe1 C2 110.55(6) . . ?
C10 Fe1 C2 131.39(6) . . ?
C1 Fe1 C2 40.78(6) . . ?
C7 Fe1 C2 119.80(6) . . ?
C5 Fe1 C2 68.27(6) . . ?
C6 Fe1 C3 133.18(7) . . ?
C10 Fe1 C3 171.49(6) . . ?
C1 Fe1 C3 68.62(6) . . ?
C7 Fe1 C3 111.15(7) . . ?
C5 Fe1 C3 68.38(7) . . ?
C2 Fe1 C3 40.56(6) . . ?
C6 Fe1 C4 171.52(7) . . ?
C10 Fe1 C4 145.72(7) . . ?
C1 Fe1 C4 68.37(6) . . ?
C7 Fe1 C4 131.29(6) . . ?
C5 Fe1 C4 40.65(7) . . ?
C2 Fe1 C4 67.92(7) . . ?
C3 Fe1 C4 40.35(7) . . ?
C6 Fe1 C9 69.26(6) . . ?
C10 Fe1 C9 40.83(6) . . ?
C1 Fe1 C9 128.12(6) . . ?
C7 Fe1 C9 68.32(6) . . ?
C5 Fe1 C9 105.27(7) . . ?
C2 Fe1 C9 168.32(6) . . ?
C3 Fe1 C9 147.63(7) . . ?
C4 Fe1 C9 114.04(7) . . ?
C6 Fe1 C8 69.00(6) . . ?
C10 Fe1 C8 68.55(6) . . ?
C1 Fe1 C8 166.65(6) . . ?
C7 Fe1 C8 40.31(6) . . ?
C5 Fe1 C8 128.38(6) . . ?
C2 Fe1 C8 151.21(7) . . ?
C3 Fe1 C8 117.61(7) . . ?
C4 Fe1 C8 108.06(6) . . ?
C9 Fe1 C8 40.35(7) . . ?
C6 P1 C17 110.78(7) . . ?
C6 P1 C11 103.77(7) . . ?
C17 P1 C11 104.96(7) . . ?
C6 P1 Pd1 109.96(5) . . ?
C17 P1 Pd1 114.00(5) . . ?
C11 P1 Pd1 112.83(5) . . ?
C24 N1 C25 107.19(11) . . ?
C24 N1 Pd1 127.26(10) . . ?
C25 N1 Pd1 125.24(10) . . ?
C24 N2 C26 108.41(12) . . ?
C24 N2 C27 125.81(13) . . ?
C26 N2 C27 125.77(12) . . ?
C5 C1 C2 107.64(13) . . ?
C5 C1 C23 126.31(13) . . ?
C2 C1 C23 126.03(13) . . ?
C5 C1 Fe1 69.86(8) . . ?
C2 C1 Fe1 69.83(8) . . ?
C23 C1 Fe1 126.93(10) . . ?
C3 C2 C1 108.32(14) . . ?
C3 C2 Fe1 69.79(9) . . ?
C1 C2 Fe1 69.39(8) . . ?
C3 C2 H2 125.8 . . ?
C1 C2 H2 125.8 . . ?
Fe1 C2 H2 126.6 . . ?
C4 C3 C2 107.73(14) . . ?
C4 C3 Fe1 69.83(9) . . ?
C2 C3 Fe1 69.65(9) . . ?
C4 C3 H3 126.1 . . ?
C2 C3 H3 126.1 . . ?
Fe1 C3 H3 126.0 . . ?
C3 C4 C5 108.49(14) . . ?
C3 C4 Fe1 69.82(9) . . ?
C5 C4 Fe1 69.58(9) . . ?
C3 C4 H4 125.8 . . ?
C5 C4 H4 125.8 . . ?
Fe1 C4 H4 126.4 . . ?
C1 C5 C4 107.81(14) . . ?
C1 C5 Fe1 69.45(8) . . ?
C4 C5 Fe1 69.77(9) . . ?
C1 C5 H5 126.1 . . ?
C4 C5 H5 126.1 . . ?
Fe1 C5 H5 126.3 . . ?
C10 C6 C7 106.99(13) . . ?
C10 C6 P1 122.14(11) . . ?
C7 C6 P1 130.42(12) . . ?
C10 C6 Fe1 69.29(8) . . ?
C7 C6 Fe1 70.17(8) . . ?
P1 C6 Fe1 131.26(8) . . ?
C8 C7 C6 108.15(14) . . ?
C8 C7 Fe1 70.53(9) . . ?
C6 C7 Fe1 68.32(8) . . ?
C8 C7 H7 125.9 . . ?
C6 C7 H7 125.9 . . ?
Fe1 C7 H7 126.8 . . ?
C7 C8 C9 108.51(13) . . ?
C7 C8 Fe1 69.15(8) . . ?
C9 C8 Fe1 69.48(9) . . ?
C7 C8 H8 125.7 . . ?
C9 C8 H8 125.7 . . ?
Fe1 C8 H8 127.2 . . ?
C8 C9 C10 108.09(14) . . ?
C8 C9 Fe1 70.16(9) . . ?
C10 C9 Fe1 68.38(8) . . ?
C8 C9 H9 126.0 . . ?
C10 C9 H9 126.0 . . ?
Fe1 C9 H9 127.1 . . ?
C9 C10 C6 108.26(13) . . ?
C9 C10 Fe1 70.79(9) . . ?
C6 C10 Fe1 69.13(8) . . ?
C9 C10 H10 125.9 . . ?
C6 C10 H10 125.9 . . ?
Fe1 C10 H10 125.8 . . ?
C16 C11 C12 119.19(13) . . ?
C16 C11 P1 117.87(11) . . ?
C12 C11 P1 122.67(11) . . ?
C13 C12 C11 119.99(14) . . ?
C13 C12 H12 120.0 . . ?
C11 C12 H12 120.0 . . ?
C14 C13 C12 120.47(15) . . ?
C14 C13 H13 119.8 . . ?
C12 C13 H13 119.8 . . ?
C13 C14 C15 119.82(14) . . ?
C13 C14 H14 120.1 . . ?
C15 C14 H14 120.1 . . ?
C14 C15 C16 120.12(15) . . ?
C14 C15 H15 119.9 . . ?
C16 C15 H15 119.9 . . ?
C15 C16 C11 120.39(15) . . ?
C15 C16 H16 119.8 . . ?
C11 C16 H16 119.8 . . ?
C18 C17 C22 119.17(14) . . ?
C18 C17 P1 116.59(11) . . ?
C22 C17 P1 124.22(12) . . ?
C19 C18 C17 120.52(15) . . ?
C19 C18 H18 119.7 . . ?
C17 C18 H18 119.7 . . ?
C20 C19 C18 119.94(16) . . ?
C20 C19 H19 120.0 . . ?
C18 C19 H19 120.0 . . ?
C19 C20 C21 120.26(15) . . ?
C19 C20 H20 119.9 . . ?
C21 C20 H20 119.9 . . ?
C20 C21 C22 120.07(16) . . ?
C20 C21 H21 120.0 . . ?
C22 C21 H21 120.0 . . ?
C21 C22 C17 120.01(15) . . ?
C21 C22 H22 120.0 . . ?
C17 C22 H22 120.0 . . ?
C24 C23 C1 110.76(12) . . ?
C24 C23 H23A 109.5 . . ?
C1 C23 H23A 109.5 . . ?
C24 C23 H23B 109.5 . . ?
C1 C23 H23B 109.5 . . ?
H23A C23 H23B 108.1 . . ?
N1 C24 N2 109.30(12) . . ?
N1 C24 C23 127.29(12) . . ?
N2 C24 C23 123.24(13) . . ?
C26 C25 N1 108.40(13) . . ?
C26 C25 H25 125.8 . . ?
N1 C25 H25 125.8 . . ?
C25 C26 N2 106.69(12) . . ?
C25 C26 H26 126.7 . . ?
N2 C26 H26 126.7 . . ?
N2 C27 H27A 109.5 . . ?
N2 C27 H27B 109.5 . . ?
H27A C27 H27B 109.5 . . ?
N2 C27 H27C 109.5 . . ?
H27A C27 H27C 109.5 . . ?
H27B C27 H27C 109.5 . . ?
F3 B1 F4 110.59(14) . . ?
F3 B1 F1 109.53(14) . . ?
F4 B1 F1 109.79(14) . . ?
F3 B1 F2 109.05(13) . . ?
F4 B1 F2 108.62(13) . . ?
F1 B1 F2 109.24(14) . . ?
Cl1S C1S Cl2S 113.5(3) . . ?
Cl1S C1S H1SA 109.4 . . ?
Cl2S C1S H1SA 108.5 . . ?
Cl1S C1S H2SB 109.2 . . ?
Cl2S C1S H2SB 108.0 . . ?
H1SA C1S H2SB 108.2 . . ?

loop_
_geom_bond_atom_site_label_1
_geom_bond_atom_site_label_2
_geom_bond_distance
_geom_bond_site_symmetry_2
_geom_bond_publ_flag
Pd1 N1 2.0377(12) . ?
Pd1 N1 2.0377(12) 3_666 ?
Pd1 P1 2.3677(4) 3_666 ?
Pd1 P1 2.3677(4) . ?
Fe1 C6 2.0235(14) . ?
Fe1 C10 2.0258(15) . ?
Fe1 C1 2.0453(14) . ?
Fe1 C7 2.0485(15) . ?
Fe1 C5 2.0507(16) . ?
Fe1 C2 2.0512(15) . ?
Fe1 C3 2.0530(16) . ?
Fe1 C4 2.0532(16) . ?
Fe1 C9 2.0577(16) . ?
Fe1 C8 2.0667(15) . ?
P1 C6 1.7865(15) . ?
P1 C17 1.8114(15) . ?
P1 C11 1.8304(14) . ?
N1 C24 1.3350(18) . ?
N1 C25 1.3870(18) . ?
N2 C24 1.3515(17) . ?
N2 C26 1.3738(19) . ?
N2 C27 1.4640(19) . ?
C1 C5 1.424(2) . ?
C1 C2 1.427(2) . ?
C1 C23 1.5122(19) . ?
C2 C3 1.423(2) . ?
C2 H2 0.9500 . ?
C3 C4 1.416(3) . ?
C3 H3 0.9500 . ?
C4 C5 1.426(2) . ?
C4 H4 0.9500 . ?
C5 H5 0.9500 . ?
C6 C10 1.437(2) . ?
C6 C7 1.4431(19) . ?
C7 C8 1.418(2) . ?
C7 H7 0.9500 . ?
C8 C9 1.423(2) . ?
C8 H8 0.9500 . ?
C9 C10 1.425(2) . ?
C9 H9 0.9500 . ?
C10 H10 0.9500 . ?
C11 C16 1.397(2) . ?
C11 C12 1.401(2) . ?
C12 C13 1.393(2) . ?
C12 H12 0.9500 . ?
C13 C14 1.387(2) . ?
C13 H13 0.9500 . ?
C14 C15 1.389(2) . ?
C14 H14 0.9500 . ?
C15 C16 1.392(2) . ?
C15 H15 0.9500 . ?
C16 H16 0.9500 . ?
C17 C18 1.395(2) . ?
C17 C22 1.397(2) . ?
C18 C19 1.389(2) . ?
C18 H18 0.9500 . ?
C19 C20 1.383(3) . ?
C19 H19 0.9500 . ?
C20 C21 1.387(3) . ?
C20 H20 0.9500 . ?
C21 C22 1.394(2) . ?
C21 H21 0.9500 . ?
C22 H22 0.9500 . ?
C23 C24 1.4871(19) . ?
C23 H23A 0.9900 . ?
C23 H23B 0.9900 . ?
C25 C26 1.359(2) . ?
C25 H25 0.9500 . ?
C26 H26 0.9500 . ?
C27 H27A 0.9800 . ?
C27 H27B 0.9800 . ?
C27 H27C 0.9800 . ?
B1 F3 1.384(2) . ?
B1 F4 1.3903(19) . ?
B1 F1 1.397(2) . ?
B1 F2 1.4033(19) . ?
C1S Cl1S 1.693(7) . ?
C1S Cl2S 1.782(6) . ?
C1S H1SA 0.9740 . ?
C1S H2SB 0.9633 . ?
